data_1505996
loop_
_publ_author_name
'Eid, Samar'
'Guerro, Michel'
'Roisnel, Thierry'
'Lorcy, Dominique'

_publ_section_title
;
 Trithiaazafulvalene: a promising building block between
 tetrathiafulvalene and dithiadiazafulvalene.
;
_journal_issue 11
_journal_name_full 'Organic letters'
_journal_page_first 2377
_journal_page_last 2380
_journal_paper_doi 10.1021/ol060705r
_journal_volume 8
_journal_year 2006
_chemical_compound_source 'synthesis as described'
_chemical_formula_moiety 'C12 H15 N1 O2 S3'
_chemical_formula_sum 'C12 H15 N O2 S3'
_chemical_formula_weight 301.43
_chemical_name_systematic
;
 ?
;
_space_group_IT_number 2
_symmetry_cell_setting triclinic
_symmetry_Int_Tables_number 2
_symmetry_space_group_name_Hall '-P 1'
_symmetry_space_group_name_H-M 'P -1'
_atom_sites_solution_hydrogens geom
_atom_sites_solution_primary direct
_atom_sites_solution_secondary difmap
_audit_conform_dict_location ftp://ftp.iucr.org/pub/cif_core.dic
_audit_conform_dict_name cif_core.dic
_audit_conform_dict_version 2.3
_audit_creation_date 2006-03-01T19:15:20-00:00
_audit_creation_method 'WinGX routine CIF_UPDATE'
_cell_angle_alpha 99.855(10)
_cell_angle_beta 97.556(10)
_cell_angle_gamma 96.977(9)
_cell_formula_units_Z 2
_cell_length_a 7.4658(18)
_cell_length_b 7.624(2)
_cell_length_c 12.073(3)
_cell_measurement_reflns_used 0
_cell_measurement_temperature 100(2)
_cell_measurement_theta_max 27.49
_cell_measurement_theta_min 2.78
_cell_measurement_wavelength 0.71073
_cell_volume 663.8(3)
_computing_cell_refinement 'Bruker SMART'
_computing_data_collection 'Bruker SMART'
_computing_data_reduction 'Bruker SAINT'
_computing_molecular_graphics 'Ortep-3 for Windows (Farrugia, 1997)'
_computing_publication_material 'WinGX publication routines (Farrugia, 1999)'
_computing_structure_refinement 'SHELXL-97 (Sheldrick, 1997)'
_computing_structure_solution 'SIR97 (Altomare al, 1999)'
_diffrn_ambient_temperature 100(2)
_diffrn_measured_fraction_theta_full 0.977
_diffrn_measured_fraction_theta_max 0.977
_diffrn_radiation_monochromator graphite
_diffrn_radiation_probe x-ray
_diffrn_radiation_type MoK\a
_diffrn_radiation_wavelength 0.71073
_diffrn_reflns_av_R_equivalents 0.0541
_diffrn_reflns_av_unetI/netI 0.1221
_diffrn_reflns_limit_h_max 9
_diffrn_reflns_limit_h_min -5
_diffrn_reflns_limit_k_max 9
_diffrn_reflns_limit_k_min -9
_diffrn_reflns_limit_l_max 14
_diffrn_reflns_limit_l_min -15
_diffrn_reflns_number 5253
_diffrn_reflns_theta_full 27.49
_diffrn_reflns_theta_max 27.49
_diffrn_reflns_theta_min 2.78
_exptl_absorpt_coefficient_mu 0.551
_exptl_absorpt_correction_T_max 0.933
_exptl_absorpt_correction_T_min 0.926
_exptl_absorpt_correction_type multi-scan
_exptl_absorpt_process_details
;
  [Sheldrick, G.M. (2002). SADABS Bruker AXS Inc., Madison, Wisconsin, USA]
;
_exptl_crystal_colour yellow
_exptl_crystal_density_diffrn 1.508
_exptl_crystal_density_method 'not measured'
_exptl_crystal_description prism
_exptl_crystal_F_000 316
_exptl_crystal_size_max 0.14
_exptl_crystal_size_mid 0.06
_exptl_crystal_size_min 0.05
_refine_diff_density_max 0.62
_refine_diff_density_min -0.441
_refine_diff_density_rms 0.116
_refine_ls_extinction_method none
_refine_ls_goodness_of_fit_ref 0.994
_refine_ls_hydrogen_treatment constr
_refine_ls_matrix_type full
_refine_ls_number_parameters 163
_refine_ls_number_reflns 2969
_refine_ls_number_restraints 0
_refine_ls_restrained_S_all 0.994
_refine_ls_R_factor_all 0.1288
_refine_ls_R_factor_gt 0.0628
_refine_ls_shift/su_max 0
_refine_ls_shift/su_mean 0
_refine_ls_structure_factor_coef Fsqd
_refine_ls_weighting_details 'calc w=1/[\s^2^(Fo^2^)+(0.0783P)^2^+0.0000P] where P=(Fo^2^+2Fc^2^)/3'
_refine_ls_weighting_scheme calc
_refine_ls_wR_factor_gt 0.1439
_refine_ls_wR_factor_ref 0.1683
_reflns_number_gt 1650
_reflns_number_total 2969
_reflns_threshold_expression >2sigma(I)
_cod_data_source_file ol060705rsi20060418_063557.cif
_cod_data_source_block job
_cod_database_code 1505996

loop_
_symmetry_equiv_pos_as_xyz
'x, y, z'
'-x, -y, -z'

loop_
_atom_site_label
_atom_site_type_symbol
_atom_site_fract_x
_atom_site_fract_y
_atom_site_fract_z
_atom_site_U_iso_or_equiv
_atom_site_adp_type
_atom_site_occupancy
_atom_site_symmetry_multiplicity
_atom_site_calc_flag
_atom_site_refinement_flags
S1 S 0.55019(16) 0.34562(16) 1.10786(10) 0.0210(3) Uani 1 1 d .
S2 S 0.15259(15) 0.27954(17) 1.03347(10) 0.0213(3) Uani 1 1 d .
S3 S 0.16961(15) 0.05770(16) 0.79991(10) 0.0200(3) Uani 1 1 d .
C1 C 0.0861(7) 0.4670(6) 1.2366(4) 0.0253(11) Uani 1 1 d .
H1A H -0.0337 0.4244 1.1895 0.038 Uiso 0.5 1 calc PR
H1B H 0.1046 0.5988 1.2559 0.038 Uiso 0.5 1 calc PR
H1C H 0.0914 0.4177 1.3066 0.038 Uiso 0.5 1 calc PR
H1D H 0.1419 0.5362 1.3118 0.038 Uiso 0.5 1 calc PR
H1E H 0.0036 0.3618 1.2454 0.038 Uiso 0.5 1 calc PR
H1F H 0.0168 0.5429 1.1948 0.038 Uiso 0.5 1 calc PR
C2 C 0.2321(6) 0.4063(6) 1.1722(4) 0.0211(11) Uani 1 1 d .
C3 C 0.4130(6) 0.4354(6) 1.2044(4) 0.0212(11) Uani 1 1 d .
C4 C 0.5160(6) 0.5366(7) 1.3157(4) 0.0260(12) Uani 1 1 d .
H4A H 0.6471 0.5356 1.3158 0.039 Uiso 0.5 1 calc PR
H4B H 0.4775 0.4796 1.3772 0.039 Uiso 0.5 1 calc PR
H4C H 0.491 0.6612 1.3272 0.039 Uiso 0.5 1 calc PR
H4D H 0.43 0.582 1.3643 0.039 Uiso 0.5 1 calc PR
H4E H 0.5996 0.638 1.3029 0.039 Uiso 0.5 1 calc PR
H4F H 0.5861 0.4564 1.353 0.039 Uiso 0.5 1 calc PR
C5 C 0.3709(6) 0.2451(6) 0.9989(4) 0.0185(10) Uani 1 1 d .
C6 C 0.3725(6) 0.1489(6) 0.8933(4) 0.0175(10) Uani 1 1 d .
N7 N 0.5244(5) 0.1056(5) 0.8405(3) 0.0176(8) Uani 1 1 d .
C8 C 0.7110(6) 0.1631(6) 0.8993(4) 0.0197(10) Uani 1 1 d .
H8A H 0.7094 0.2345 0.9747 0.03 Uiso 0.5 1 calc PR
H8B H 0.7791 0.2365 0.8551 0.03 Uiso 0.5 1 calc PR
H8C H 0.7701 0.0571 0.9076 0.03 Uiso 0.5 1 calc PR
H8D H 0.7964 0.1176 0.8502 0.03 Uiso 0.5 1 calc PR
H8E H 0.7266 0.1156 0.9699 0.03 Uiso 0.5 1 calc PR
H8F H 0.7356 0.2949 0.9174 0.03 Uiso 0.5 1 calc PR
C9 C 0.6258(6) -0.0520(7) 0.6673(4) 0.0227(11) Uani 1 1 d .
H9A H 0.7457 -0.0047 0.7131 0.034 Uiso 0.5 1 calc PR
H9B H 0.6154 -0.0036 0.597 0.034 Uiso 0.5 1 calc PR
H9C H 0.6124 -0.1836 0.6486 0.034 Uiso 0.5 1 calc PR
H9D H 0.57 -0.1232 0.5926 0.034 Uiso 0.5 1 calc PR
H9E H 0.7003 -0.1244 0.7088 0.034 Uiso 0.5 1 calc PR
H9F H 0.7033 0.0557 0.6572 0.034 Uiso 0.5 1 calc PR
C10 C 0.4795(6) 0.0028(6) 0.7333(4) 0.0167(10) Uani 1 1 d .
C11 C 0.2961(6) -0.0376(6) 0.6970(4) 0.0157(10) Uani 1 1 d .
C12 C 0.2023(6) -0.1488(6) 0.5922(4) 0.0215(11) Uani 1 1 d .
O14 O 0.2679(4) -0.2351(4) 0.5172(3) 0.0229(8) Uani 1 1 d .
O15 O 0.0180(4) -0.1489(4) 0.5865(3) 0.0200(8) Uani 1 1 d .
C16 C -0.0922(6) -0.2598(6) 0.4861(4) 0.0242(11) Uani 1 1 d .
H16A H -0.2215 -0.2516 0.4893 0.036 Uiso 0.5 1 calc PR
H16B H -0.072 -0.3851 0.4825 0.036 Uiso 0.5 1 calc PR
H16C H -0.0581 -0.2181 0.4183 0.036 Uiso 0.5 1 calc PR
H16D H -0.0129 -0.3183 0.4375 0.036 Uiso 0.5 1 calc PR
H16E H -0.1624 -0.1847 0.4443 0.036 Uiso 0.5 1 calc PR
H16F H -0.1763 -0.3518 0.5085 0.036 Uiso 0.5 1 calc PR

loop_
_atom_site_aniso_label
_atom_site_aniso_U_11
_atom_site_aniso_U_22
_atom_site_aniso_U_33
_atom_site_aniso_U_23
_atom_site_aniso_U_13
_atom_site_aniso_U_12
S1 0.0151(6) 0.0244(7) 0.0223(7) 0.0038(5) -0.0005(5) 0.0026(5)
S2 0.0140(6) 0.0282(7) 0.0201(7) -0.0004(5) 0.0023(5) 0.0036(5)
S3 0.0126(6) 0.0265(7) 0.0195(7) 0.0005(5) 0.0021(5) 0.0040(5)
C1 0.029(3) 0.023(3) 0.025(3) 0.004(2) 0.007(2) 0.007(2)
C2 0.025(3) 0.020(2) 0.016(3) 0.004(2) 0.000(2) 0.002(2)
C3 0.023(3) 0.018(2) 0.019(3) 0.002(2) -0.004(2) 0.000(2)
C4 0.023(3) 0.027(3) 0.027(3) 0.002(2) -0.004(2) 0.012(2)
C5 0.015(2) 0.016(2) 0.026(3) 0.008(2) 0.003(2) 0.0021(19)
C6 0.013(2) 0.019(2) 0.023(3) 0.011(2) 0.0032(19) 0.0036(19)
N7 0.0126(19) 0.017(2) 0.025(2) 0.0068(17) 0.0047(16) 0.0037(15)
C8 0.010(2) 0.025(3) 0.026(3) 0.006(2) 0.0044(19) 0.0048(19)
C9 0.015(2) 0.029(3) 0.029(3) 0.010(2) 0.008(2) 0.010(2)
C10 0.014(2) 0.019(2) 0.019(2) 0.0069(19) 0.0056(19) 0.0036(19)
C11 0.013(2) 0.021(2) 0.015(2) 0.0040(19) 0.0054(19) 0.0088(19)
C12 0.016(2) 0.021(3) 0.032(3) 0.016(2) 0.006(2) 0.004(2)
O14 0.0218(18) 0.0294(19) 0.0177(18) 0.0002(15) 0.0036(14) 0.0108(15)
O15 0.0112(16) 0.0239(18) 0.0214(18) -0.0013(15) -0.0014(13) 0.0012(13)
C16 0.022(3) 0.028(3) 0.020(3) 0.001(2) -0.002(2) 0.005(2)

loop_
_atom_type_symbol
_atom_type_description
_atom_type_scat_dispersion_real
_atom_type_scat_dispersion_imag
_atom_type_scat_source
C C 0.0033 0.0016 'International Tables Vol C Tables 4.2.6.8 and 6.1.1.4'
H H 0 0 'International Tables Vol C Tables 4.2.6.8 and 6.1.1.4'
N N 0.0061 0.0033 'International Tables Vol C Tables 4.2.6.8 and 6.1.1.4'
O O 0.0106 0.006 'International Tables Vol C Tables 4.2.6.8 and 6.1.1.4'
S S 0.1246 0.1234 'International Tables Vol C Tables 4.2.6.8 and 6.1.1.4'

loop_
_geom_angle_atom_site_label_1
_geom_angle_atom_site_label_2
_geom_angle_atom_site_label_3
_geom_angle
C5 S1 C3 96.3(2)
C2 S2 C5 96.2(2)
C6 S3 C11 90.5(2)
C3 C2 C1 129.0(4)
C3 C2 S2 116.0(4)
C1 C2 S2 114.9(4)
C2 C3 C4 127.3(4)
C2 C3 S1 118.1(4)
C4 C3 S1 114.6(3)
C6 C5 S1 130.7(4)
C6 C5 S2 115.9(4)
S1 C5 S2 113.4(3)
C5 C6 N7 128.8(4)
C5 C6 S3 121.6(3)
N7 C6 S3 109.6(3)
C10 N7 C6 114.5(4)
C10 N7 C8 124.1(4)
C6 N7 C8 121.4(4)
C11 C10 N7 113.5(4)
C11 C10 C9 126.2(4)
N7 C10 C9 120.3(4)
C10 C11 C12 128.1(4)
C10 C11 S3 111.9(3)
C12 C11 S3 119.9(3)
O14 C12 O15 122.2(4)
O14 C12 C11 128.1(4)
O15 C12 C11 109.7(4)
C12 O15 C16 115.2(3)

loop_
_geom_bond_atom_site_label_1
_geom_bond_atom_site_label_2
_geom_bond_distance
S1 C5 1.747(5)
S1 C3 1.757(5)
S2 C2 1.771(5)
S2 C5 1.773(5)
S3 C6 1.754(5)
S3 C11 1.769(4)
C1 C2 1.494(6)
C2 C3 1.335(6)
C3 C4 1.490(6)
C5 C6 1.360(6)
C6 N7 1.418(5)
N7 C10 1.370(6)
N7 C8 1.457(6)
C9 C10 1.493(6)
C10 C11 1.362(6)
C11 C12 1.437(6)
C12 O14 1.218(5)
C12 O15 1.369(5)
O15 C16 1.441(5)
